data_7703564
loop_
_publ_author_name
'Lukina, Daria A.'
'Skatova, Alexandra A.'
'Lukoyanov, Anton N.'
'Kozlova, Ekaterina A.'
'Fedushkin, Igor L.'

_publ_section_title
;
 Alkali metal reduction of 1,3,2-diazaborol and 1,3,2-diazagermol
 derivatives based on 1,2-bis[(2,6-diisopropylphenyl)imino]acenaphthene.
;
_journal_issue 9
_journal_name_full 'Dalton transactions (Cambridge, England : 2003)'
_journal_page_first 2941
_journal_page_last 2946
_journal_paper_doi 10.1039/c9dt04652f
_journal_volume 49
_journal_year 2020
_chemical_formula_sum 'C48 H71 Ge N2 Na O6'
_chemical_formula_weight 867.64
_space_group_crystal_system orthorhombic
_space_group_IT_number 19
_space_group_name_Hall 'P 2ac 2ab'
_space_group_name_H-M_alt 'P 21 21 21'
_atom_sites_solution_hydrogens geom
_atom_sites_solution_primary dual
_atom_sites_solution_secondary difmap
_audit_creation_method SHELXL-2014/7
_audit_update_record
;
2019-10-04 deposited with the CCDC.	2020-01-29 downloaded from the CCDC.
;
_cell_angle_alpha 90
_cell_angle_beta 90
_cell_angle_gamma 90
_cell_formula_units_Z 4
_cell_length_a 12.205(3)
_cell_length_b 19.4474(18)
_cell_length_c 20.653(6)
_cell_measurement_reflns_used 3434
_cell_measurement_temperature 100(2)
_cell_measurement_theta_max 25.2400
_cell_measurement_theta_min 3.5560
_cell_volume 4902.1(19)
_computing_cell_refinement 'CrysAlisPro, Agilent Technologies'
_computing_data_collection 'CrysAlisPro, Agilent Technologies'
_computing_data_reduction 'CrysAlisPro, Agilent Technologies'
_computing_molecular_graphics 'SHELXTL (Sheldrick, 2000)'
_computing_publication_material 'SHELXTL (Sheldrick, 2000)'
_computing_structure_refinement 'SHELXL-2014 (Sheldrick, 2014)'
_computing_structure_solution 'SHELXS-2014 (Sheldrick, 2014)'
_diffrn_ambient_temperature 100(2)
_diffrn_measured_fraction_theta_full 0.994
_diffrn_measured_fraction_theta_max 0.994
_diffrn_measurement_device_type 'Xcalibur EOS'
_diffrn_measurement_method '\w scans'
_diffrn_radiation_monochromator graphite
_diffrn_radiation_source 'Enhance (Mo) X-ray Source'
_diffrn_radiation_type MoK\a
_diffrn_radiation_wavelength 0.71073
_diffrn_reflns_av_R_equivalents 0.0424
_diffrn_reflns_av_unetI/netI 0.0744
_diffrn_reflns_Laue_measured_fraction_full 0.994
_diffrn_reflns_Laue_measured_fraction_max 0.994
_diffrn_reflns_limit_h_max 13
_diffrn_reflns_limit_h_min -15
_diffrn_reflns_limit_k_max 23
_diffrn_reflns_limit_k_min -22
_diffrn_reflns_limit_l_max 25
_diffrn_reflns_limit_l_min -15
_diffrn_reflns_number 17664
_diffrn_reflns_point_group_measured_fraction_full 0.990
_diffrn_reflns_point_group_measured_fraction_max 0.988
_diffrn_reflns_theta_full 25.242
_diffrn_reflns_theta_max 25.999
_diffrn_reflns_theta_min 3.556
_exptl_absorpt_coefficient_mu 0.679
_exptl_absorpt_correction_T_max 0.932
_exptl_absorpt_correction_T_min 0.791
_exptl_absorpt_correction_type analytical
_exptl_absorpt_process_details
;
CrysAlisPro, Agilent Technologies,
Version 1.171.37.35 (release 13-08-2014 CrysAlis171 .NET)
(compiled Aug 13 2014,18:06:01)
Analytical numeric absorption correction using a multifaceted crystal
			model based on expressions derived by R.C. Clark & J.S. Reid.
(Clark, R. C. & Reid, J. S. (1995). Acta Cryst. A51, 887-897)
Empirical absorption correction using spherical harmonics,
 implemented in SCALE3 ABSPACK scaling algorithm.
;
_exptl_crystal_colour black
_exptl_crystal_density_diffrn 1.176
_exptl_crystal_description plate
_exptl_crystal_F_000 1856
_exptl_crystal_size_max 0.510
_exptl_crystal_size_mid 0.270
_exptl_crystal_size_min 0.110
_refine_diff_density_max 0.306
_refine_diff_density_min -0.303
_refine_diff_density_rms 0.049
_refine_ls_abs_structure_details
;
 Flack x determined using 2579 quotients [(I+)-(I-)]/[(I+)+(I-)]
 (Parsons, Flack and Wagner, Acta Cryst. B69 (2013) 249-259).
;
_refine_ls_abs_structure_Flack 0.003(6)
_refine_ls_extinction_method none
_refine_ls_goodness_of_fit_ref 1.011
_refine_ls_hydrogen_treatment constr
_refine_ls_matrix_type full
_refine_ls_number_parameters 601
_refine_ls_number_reflns 9511
_refine_ls_number_restraints 43
_refine_ls_restrained_S_all 1.012
_refine_ls_R_factor_all 0.0733
_refine_ls_R_factor_gt 0.0478
_refine_ls_shift/su_max 0.001
_refine_ls_shift/su_mean 0.000
_refine_ls_structure_factor_coef Fsqd
_refine_ls_weighting_details 'w=1/[\s^2^(Fo^2^)+(0.0393P)^2^] where P=(Fo^2^+2Fc^2^)/3'
_refine_ls_weighting_scheme calc
_refine_ls_wR_factor_gt 0.0906
_refine_ls_wR_factor_ref 0.0995
_reflns_Friedel_coverage 0.795
_reflns_Friedel_fraction_full 0.985
_reflns_Friedel_fraction_max 0.980
_reflns_number_gt 7444
_reflns_number_total 9511
_reflns_threshold_expression 'I > 2\s(I)'
_cod_data_source_file c9dt04652f2.cif
_cod_data_source_block gebianna
_cod_depositor_comments 'Adding full bibliography for 7703563--7703565.cif.'
_cod_original_cell_volume 4902.1(18)
_cod_database_code 7703564
_shelx_shelxl_version_number 2014/7
_shelx_space_group_comment
;
The symmetry employed for this shelxl refinement is uniquely defined
by the following loop, which should always be used as a source of
symmetry information in preference to the above space-group names.
They are only intended as comments.
;
_shelx_estimated_absorpt_t_min 0.723
_shelx_estimated_absorpt_t_max 0.929

loop_
_space_group_symop_operation_xyz
'x, y, z'
'-x+1/2, -y, z+1/2'
'-x, y+1/2, -z+1/2'
'x+1/2, -y+1/2, -z'

loop_
_atom_site_label
_atom_site_type_symbol
_atom_site_fract_x
_atom_site_fract_y
_atom_site_fract_z
_atom_site_U_iso_or_equiv
_atom_site_adp_type
_atom_site_occupancy
_atom_site_site_symmetry_order
_atom_site_calc_flag
_atom_site_refinement_flags_posn
_atom_site_refinement_flags_adp
_atom_site_refinement_flags_occupancy
_atom_site_disorder_assembly
_atom_site_disorder_group
Ge1 Ge 0.83433(4) -0.05259(2) 0.40559(2) 0.03542(14) Uani 1 1 d . . . . .
N1 N 0.8782(3) 0.01501(17) 0.46524(17) 0.0273(8) Uani 1 1 d . . . . .
N2 N 0.9813(3) -0.08251(17) 0.41074(18) 0.0299(8) Uani 1 1 d . . . . .
C1 C 0.9887(3) 0.0121(2) 0.4814(2) 0.0268(9) Uani 1 1 d . . . . .
C2 C 1.0464(3) -0.0423(2) 0.45106(19) 0.0260(9) Uani 1 1 d . . . . .
C3 C 1.1590(4) -0.0400(2) 0.46915(19) 0.0286(9) Uani 1 1 d . . . . .
C4 C 1.1668(4) 0.0176(2) 0.5125(2) 0.0308(10) Uani 1 1 d . . . . .
C5 C 1.0631(3) 0.0512(2) 0.52099(19) 0.0291(9) Uani 1 1 d . . . . .
C6 C 1.0582(4) 0.1097(2) 0.5620(2) 0.0343(11) Uani 1 1 d . . . . .
H6A H 0.9906 0.1328 0.5689 0.041 Uiso 1 1 calc R U . . .
C7 C 1.1526(4) 0.1326(2) 0.5919(2) 0.0420(11) Uani 1 1 d . . . . .
H7A H 1.1483 0.1719 0.6191 0.050 Uiso 1 1 calc R U . . .
C8 C 1.2571(4) 0.0997(2) 0.5838(3) 0.0479(14) Uani 1 1 d . . . . .
H8A H 1.3201 0.1166 0.6056 0.057 Uiso 0.57(5) 1 calc R U P A 1
H8B H 1.2832 0.0857 0.6272 0.057 Uiso 0.43(5) 1 calc R U P A 2
H8C H 1.3090 0.1346 0.5673 0.057 Uiso 0.43(5) 1 calc R U P A 2
C9 C 1.2645(4) 0.0400(2) 0.5417(2) 0.0409(12) Uani 1 1 d . . . . .
C10 C 1.3653(4) 0.0028(3) 0.5263(3) 0.0546(15) Uani 1 1 d . . . . .
H10A H 1.3970 -0.0145 0.5673 0.066 Uiso 0.57(5) 1 calc R U P A 1
H10F H 1.4182 0.0360 0.5078 0.066 Uiso 0.57(5) 1 calc R U P A 1
H10G H 1.4338 0.0157 0.5446 0.066 Uiso 0.43(5) 1 calc R U P A 2
C11 C 1.3556(4) -0.0554(3) 0.4813(2) 0.0481(13) Uani 1 1 d . . . . .
H11A H 1.4203 -0.0800 0.4705 0.058 Uiso 1 1 calc R U . . .
C12 C 1.2584(4) -0.0764(2) 0.4539(2) 0.0345(11) Uani 1 1 d . . . . .
H12A H 1.2569 -0.1146 0.4253 0.041 Uiso 1 1 calc R U . . .
C13 C 0.8072(3) 0.0658(2) 0.4932(2) 0.0297(10) Uani 1 1 d . . . . .
C14 C 0.7476(3) 0.0495(2) 0.5501(2) 0.0318(9) Uani 1 1 d . . . . .
C15 C 0.6752(4) 0.0987(2) 0.5748(2) 0.0421(12) Uani 1 1 d . . . . .
H15A H 0.6336 0.0885 0.6125 0.051 Uiso 1 1 calc R U . . .
C16 C 0.6632(5) 0.1622(2) 0.5452(3) 0.0526(14) Uani 1 1 d . . . . .
H16A H 0.6133 0.1949 0.5624 0.063 Uiso 1 1 calc R U . . .
C17 C 0.7244(4) 0.1782(2) 0.4900(3) 0.0491(14) Uani 1 1 d . . . . .
H17A H 0.7161 0.2220 0.4702 0.059 Uiso 1 1 calc R U . . .
C18 C 0.7976(4) 0.1308(2) 0.4636(2) 0.0375(12) Uani 1 1 d . . . . .
C19 C 0.7583(4) -0.0200(2) 0.5829(3) 0.0476(13) Uani 1 1 d . . . . .
H19A H 0.8306 -0.0397 0.5697 0.057 Uiso 1 1 calc R U . . .
C20 C 0.6689(5) -0.0697(3) 0.5588(3) 0.0725(19) Uani 1 1 d . . . . .
H20A H 0.6807 -0.1152 0.5779 0.109 Uiso 1 1 calc R U . . .
H20B H 0.6724 -0.0731 0.5115 0.109 Uiso 1 1 calc R U . . .
H20C H 0.5968 -0.0523 0.5717 0.109 Uiso 1 1 calc R U . . .
C21 C 0.7586(7) -0.0147(4) 0.6575(3) 0.092(3) Uani 1 1 d . U . . .
H21A H 0.8106 0.0209 0.6710 0.138 Uiso 1 1 calc R U . . .
H21B H 0.7803 -0.0590 0.6761 0.138 Uiso 1 1 calc R U . . .
H21C H 0.6850 -0.0026 0.6727 0.138 Uiso 1 1 calc R U . . .
C22 C 0.8612(4) 0.1482(2) 0.4029(3) 0.0433(12) Uani 1 1 d . . . . .
H22A H 0.9140 0.1097 0.3952 0.052 Uiso 1 1 calc R U . . .
C23 C 0.7883(5) 0.1523(3) 0.3440(3) 0.0650(17) Uani 1 1 d . . . . .
H23A H 0.7506 0.1083 0.3380 0.097 Uiso 1 1 calc R U . . .
H23B H 0.8328 0.1625 0.3057 0.097 Uiso 1 1 calc R U . . .
H23C H 0.7340 0.1888 0.3502 0.097 Uiso 1 1 calc R U . . .
C24 C 0.9295(6) 0.2144(3) 0.4106(4) 0.077(2) Uani 1 1 d . . . . .
H24A H 0.9701 0.2233 0.3706 0.116 Uiso 1 1 calc R U . . .
H24B H 0.9811 0.2087 0.4466 0.116 Uiso 1 1 calc R U . . .
H24C H 0.8806 0.2532 0.4197 0.116 Uiso 1 1 calc R U . . .
C25 C 1.0187(3) -0.1471(2) 0.3849(2) 0.0348(11) Uani 1 1 d . . . . .
C26 C 1.0006(4) -0.2077(2) 0.4206(2) 0.0382(12) Uani 1 1 d . . . . .
C27 C 1.0281(4) -0.2706(3) 0.3919(3) 0.0520(15) Uani 1 1 d . . . . .
H27A H 1.0152 -0.3122 0.4149 0.062 Uiso 1 1 calc R U . . .
C28 C 1.0738(5) -0.2731(4) 0.3307(3) 0.070(2) Uani 1 1 d . . . . .
H28A H 1.0911 -0.3163 0.3118 0.084 Uiso 1 1 calc R U . . .
C29 C 1.0946(5) -0.2130(4) 0.2968(3) 0.065(2) Uani 1 1 d . . . . .
H29A H 1.1267 -0.2156 0.2550 0.078 Uiso 1 1 calc R U . . .
C30 C 1.0690(4) -0.1480(3) 0.3232(2) 0.0467(14) Uani 1 1 d . . . . .
C31 C 0.9537(4) -0.2060(2) 0.4888(3) 0.0395(12) Uani 1 1 d . . . . .
H31A H 0.9523 -0.1570 0.5034 0.047 Uiso 1 1 calc R U . . .
C32 C 0.8359(5) -0.2334(3) 0.4907(3) 0.0569(15) Uani 1 1 d . . . . .
H32A H 0.7903 -0.2069 0.4607 0.085 Uiso 1 1 calc R U . . .
H32B H 0.8067 -0.2289 0.5347 0.085 Uiso 1 1 calc R U . . .
H32C H 0.8354 -0.2819 0.4779 0.085 Uiso 1 1 calc R U . . .
C33 C 1.0264(5) -0.2464(3) 0.5357(3) 0.0561(15) Uani 1 1 d . . . . .
H33A H 1.1009 -0.2277 0.5346 0.084 Uiso 1 1 calc R U . . .
H33B H 1.0280 -0.2949 0.5228 0.084 Uiso 1 1 calc R U . . .
H33C H 0.9969 -0.2425 0.5797 0.084 Uiso 1 1 calc R U . . .
C34 C 1.0938(4) -0.0824(3) 0.2860(2) 0.0578(17) Uani 1 1 d . . . . .
H34A H 1.0794 -0.0426 0.3155 0.069 Uiso 1 1 calc R U . . .
C35 C 1.0195(5) -0.0745(4) 0.2268(3) 0.082(2) Uani 1 1 d . . . . .
H35A H 0.9429 -0.0728 0.2409 0.123 Uiso 1 1 calc R U . . .
H35B H 1.0301 -0.1138 0.1978 0.123 Uiso 1 1 calc R U . . .
H35C H 1.0380 -0.0320 0.2039 0.123 Uiso 1 1 calc R U . . .
C36 C 1.2143(5) -0.0791(4) 0.2655(3) 0.092(3) Uani 1 1 d . U . . .
H36A H 1.2264 -0.0380 0.2390 0.137 Uiso 1 1 calc DR U . . .
H36B H 1.2329 -0.1202 0.2404 0.137 Uiso 1 1 calc R U . . .
H36C H 1.2608 -0.0768 0.3042 0.137 Uiso 1 1 calc R U . . .
Na1 Na 0.36782(15) 0.16464(9) 0.26798(8) 0.0379(5) Uani 1 1 d . . . . .
O1S O 0.1809(10) 0.1383(4) 0.3073(6) 0.0419(19) Uani 0.534(6) 1 d D . P B 1
O2S O 0.3667(13) 0.1690(14) 0.3797(10) 0.057(2) Uani 0.534(6) 1 d D . P B 1
C1S C 0.105(3) 0.0999(15) 0.268(2) 0.059(6) Uani 0.534(6) 1 d D . P B 1
H1SA H 0.0418 0.0868 0.2945 0.089 Uiso 0.534(6) 1 calc R U P B 1
H1SB H 0.1415 0.0583 0.2519 0.089 Uiso 0.534(6) 1 calc R U P B 1
H1SC H 0.0813 0.1282 0.2317 0.089 Uiso 0.534(6) 1 calc R U P B 1
C2S C 0.1993(15) 0.1052(6) 0.3688(7) 0.051(4) Uani 0.534(6) 1 d D . P B 1
H2SA H 0.2434 0.0628 0.3634 0.061 Uiso 0.534(6) 1 calc R U P B 1
H2SB H 0.1289 0.0931 0.3897 0.061 Uiso 0.534(6) 1 calc R U P B 1
C3S C 0.2611(10) 0.1580(5) 0.4087(6) 0.049(2) Uani 0.534(6) 1 d D . P B 1
H3SA H 0.2197 0.2017 0.4100 0.059 Uiso 0.534(6) 1 calc R U P B 1
H3SB H 0.2701 0.1413 0.4537 0.059 Uiso 0.534(6) 1 calc R U P B 1
C4S C 0.4308(11) 0.2134(8) 0.4195(7) 0.086(4) Uani 0.534(6) 1 d D . P B 1
H4SA H 0.4894 0.1869 0.4401 0.129 Uiso 0.534(6) 1 calc R U P B 1
H4SB H 0.3840 0.2339 0.4529 0.129 Uiso 0.534(6) 1 calc R U P B 1
H4SC H 0.4628 0.2499 0.3928 0.129 Uiso 0.534(6) 1 calc R U P B 1
O1Q O 0.2014(12) 0.1103(5) 0.3110(7) 0.0419(19) Uani 0.466(6) 1 d D . P B 2
O2Q O 0.3815(15) 0.1642(16) 0.3795(11) 0.057(2) Uani 0.466(6) 1 d D . P B 2
C1Q C 0.099(3) 0.1219(19) 0.279(3) 0.059(6) Uani 0.466(6) 1 d D . P B 2
H1QA H 0.0439 0.0898 0.2962 0.089 Uiso 0.466(6) 1 calc R U P B 2
H1QB H 0.1074 0.1146 0.2326 0.089 Uiso 0.466(6) 1 calc R U P B 2
H1QC H 0.0747 0.1692 0.2872 0.089 Uiso 0.466(6) 1 calc R U P B 2
C2Q C 0.1929(16) 0.1323(9) 0.3773(8) 0.051(4) Uani 0.466(6) 1 d D . P B 2
H2QA H 0.1352 0.1055 0.3995 0.061 Uiso 0.466(6) 1 calc R U P B 2
H2QB H 0.1721 0.1815 0.3788 0.061 Uiso 0.466(6) 1 calc R U P B 2
C3Q C 0.3019(11) 0.1221(7) 0.4118(7) 0.049(2) Uani 0.466(6) 1 d D . P B 2
H3QA H 0.2955 0.1358 0.4578 0.059 Uiso 0.466(6) 1 calc R U P B 2
H3QB H 0.3240 0.0732 0.4100 0.059 Uiso 0.466(6) 1 calc R U P B 2
C4Q C 0.4837(12) 0.1672(10) 0.4129(8) 0.086(4) Uani 0.466(6) 1 d D . P B 2
H4QA H 0.4715 0.1826 0.4575 0.129 Uiso 0.466(6) 1 calc R U P B 2
H4QB H 0.5326 0.1995 0.3908 0.129 Uiso 0.466(6) 1 calc R U P B 2
H4QC H 0.5173 0.1214 0.4133 0.129 Uiso 0.466(6) 1 calc R U P B 2
O3S O 0.4917(10) 0.0710(5) 0.2790(4) 0.0445(17) Uani 0.453(4) 1 d D . P B 1
O4S O 0.3338(7) 0.0964(4) 0.1845(4) 0.0455(13) Uani 0.453(4) 1 d D . P B 1
C6S C 0.4497(10) 0.0177(6) 0.2390(5) 0.049(2) Uani 0.453(4) 1 d D . P B 1
H6SA H 0.3835 -0.0027 0.2590 0.059 Uiso 0.453(4) 1 calc R U P B 1
H6SB H 0.5052 -0.0191 0.2338 0.059 Uiso 0.453(4) 1 calc R U P B 1
C7S C 0.4211(11) 0.0488(7) 0.1730(6) 0.048(2) Uani 0.453(4) 1 d D . P B 1
H7SA H 0.4854 0.0728 0.1544 0.057 Uiso 0.453(4) 1 calc R U P B 1
H7SB H 0.3974 0.0125 0.1425 0.057 Uiso 0.453(4) 1 calc R U P B 1
C5S C 0.5253(12) 0.0436(7) 0.3407(6) 0.062(2) Uani 0.453(4) 1 d D . P B 1
H5SA H 0.5829 0.0092 0.3341 0.093 Uiso 0.453(4) 1 calc R U P B 1
H5SB H 0.4624 0.0221 0.3621 0.093 Uiso 0.453(4) 1 calc R U P B 1
H5SC H 0.5535 0.0809 0.3679 0.093 Uiso 0.453(4) 1 calc R U P B 1
C8S C 0.290(2) 0.1274(17) 0.1273(14) 0.062(4) Uani 0.453(4) 1 d D . P B 1
H8SA H 0.2508 0.0927 0.1020 0.094 Uiso 0.453(4) 1 calc R U P B 1
H8SB H 0.3501 0.1464 0.1013 0.094 Uiso 0.453(4) 1 calc R U P B 1
H8SC H 0.2395 0.1644 0.1394 0.094 Uiso 0.453(4) 1 calc R U P B 1
O3Q O 0.4814(8) 0.0611(4) 0.2454(3) 0.0445(17) Uani 0.547(4) 1 d D . P B 2
O4Q O 0.3536(6) 0.1342(3) 0.1546(3) 0.0455(13) Uani 0.547(4) 1 d D . P B 2
C5Q C 0.5090(9) 0.0104(5) 0.2919(6) 0.062(2) Uani 0.547(4) 1 d D . P B 2
H5QA H 0.5771 -0.0125 0.2790 0.093 Uiso 0.547(4) 1 calc R U P B 2
H5QB H 0.4499 -0.0236 0.2945 0.093 Uiso 0.547(4) 1 calc R U P B 2
H5QC H 0.5190 0.0321 0.3343 0.093 Uiso 0.547(4) 1 calc R U P B 2
C6Q C 0.4591(11) 0.0328(5) 0.1831(5) 0.049(2) Uani 0.547(4) 1 d D . P B 2
H6QA H 0.3926 0.0037 0.1849 0.059 Uiso 0.547(4) 1 calc R U P B 2
H6QB H 0.5213 0.0039 0.1687 0.059 Uiso 0.547(4) 1 calc R U P B 2
C7Q C 0.4420(8) 0.0918(4) 0.1362(4) 0.048(2) Uani 0.547(4) 1 d D . P B 2
H7QA H 0.5097 0.1197 0.1341 0.057 Uiso 0.547(4) 1 calc R U P B 2
H7QB H 0.4278 0.0730 0.0924 0.057 Uiso 0.547(4) 1 calc R U P B 2
C8Q C 0.2513(18) 0.1152(14) 0.1257(12) 0.062(4) Uani 0.547(4) 1 d D . P B 2
H8QA H 0.2589 0.1148 0.0785 0.094 Uiso 0.547(4) 1 calc R U P B 2
H8QB H 0.1948 0.1485 0.1382 0.094 Uiso 0.547(4) 1 calc R U P B 2
H8QC H 0.2301 0.0693 0.1408 0.094 Uiso 0.547(4) 1 calc R U P B 2
O5S O 0.3012(10) 0.2855(7) 0.2490(7) 0.045(2) Uani 0.495(4) 1 d D . P B 1
O6S O 0.5064(7) 0.2392(4) 0.2160(4) 0.0433(15) Uani 0.495(4) 1 d D . P B 1
C9S C 0.1864(8) 0.2989(5) 0.2504(6) 0.051(2) Uani 0.495(4) 1 d D . P B 1
H9SA H 0.1740 0.3487 0.2499 0.077 Uiso 0.495(4) 1 calc R U P B 1
H9SB H 0.1548 0.2793 0.2900 0.077 Uiso 0.495(4) 1 calc R U P B 1
H9SC H 0.1516 0.2780 0.2125 0.077 Uiso 0.495(4) 1 calc R U P B 1
C10S C 0.3644(8) 0.3226(5) 0.2049(6) 0.061(2) Uani 0.495(4) 1 d D . P B 1
H10B H 0.3477 0.3722 0.2092 0.073 Uiso 0.495(4) 1 calc R U P B 1
H10C H 0.3452 0.3083 0.1603 0.073 Uiso 0.495(4) 1 calc R U P B 1
C11S C 0.4859(9) 0.3112(5) 0.2159(6) 0.051(3) Uani 0.495(4) 1 d D . P B 1
H11B H 0.5287 0.3336 0.1811 0.061 Uiso 0.495(4) 1 calc R U P B 1
H11C H 0.5082 0.3314 0.2579 0.061 Uiso 0.495(4) 1 calc R U P B 1
C12S C 0.6225(19) 0.229(6) 0.217(2) 0.070(4) Uani 0.495(4) 1 d D . P B 1
H12B H 0.6522 0.2349 0.1735 0.105 Uiso 0.495(4) 1 calc R U P B 1
H12C H 0.6389 0.1828 0.2329 0.105 Uiso 0.495(4) 1 calc R U P B 1
H12D H 0.6560 0.2631 0.2463 0.105 Uiso 0.495(4) 1 calc R U P B 1
O5Q O 0.2810(11) 0.2672(6) 0.2609(7) 0.045(2) Uani 0.505(4) 1 d D . P B 2
O6Q O 0.5076(7) 0.2457(4) 0.2575(4) 0.0433(15) Uani 0.505(4) 1 d D . P B 2
C9Q C 0.2345(9) 0.2928(5) 0.2027(5) 0.051(2) Uani 0.505(4) 1 d D . P B 2
H9QA H 0.2175 0.3417 0.2078 0.077 Uiso 0.505(4) 1 calc R U P B 2
H9QB H 0.1670 0.2674 0.1930 0.077 Uiso 0.505(4) 1 calc R U P B 2
H9QC H 0.2867 0.2868 0.1671 0.077 Uiso 0.505(4) 1 calc R U P B 2
C10Q C 0.3533(8) 0.3152(5) 0.2898(6) 0.061(2) Uani 0.505(4) 1 d D . P B 2
H10D H 0.3628 0.3038 0.3362 0.073 Uiso 0.505(4) 1 calc R U P B 2
H10E H 0.3213 0.3619 0.2869 0.073 Uiso 0.505(4) 1 calc R U P B 2
C11Q C 0.4642(9) 0.3143(5) 0.2563(6) 0.051(3) Uani 0.505(4) 1 d D . P B 2
H11D H 0.4561 0.3300 0.2109 0.061 Uiso 0.505(4) 1 calc R U P B 2
H11E H 0.5151 0.3460 0.2787 0.061 Uiso 0.505(4) 1 calc R U P B 2
C12Q C 0.610(2) 0.234(6) 0.226(2) 0.070(4) Uani 0.505(4) 1 d D . P B 2
H12E H 0.6690 0.2562 0.2508 0.105 Uiso 0.505(4) 1 calc R U P B 2
H12F H 0.6079 0.2546 0.1823 0.105 Uiso 0.505(4) 1 calc R U P B 2
H12G H 0.6242 0.1850 0.2224 0.105 Uiso 0.505(4) 1 calc R U P B 2

loop_
_atom_site_aniso_label
_atom_site_aniso_U_11
_atom_site_aniso_U_22
_atom_site_aniso_U_33
_atom_site_aniso_U_23
_atom_site_aniso_U_13
_atom_site_aniso_U_12
Ge1 0.0271(2) 0.0354(3) 0.0438(3) -0.0130(3) -0.0060(2) 0.0054(2)
N1 0.0253(18) 0.0257(19) 0.031(2) -0.0072(17) 0.0023(16) 0.0010(15)
N2 0.0305(19) 0.0313(19) 0.0278(19) -0.0078(18) -0.0012(19) 0.0038(15)
C1 0.030(2) 0.023(2) 0.027(2) 0.0030(19) 0.000(2) -0.0001(18)
C2 0.027(2) 0.026(2) 0.024(2) 0.004(2) 0.0012(18) -0.0013(19)
C3 0.027(2) 0.029(2) 0.030(2) 0.0103(19) -0.004(2) -0.0012(19)
C4 0.030(2) 0.028(2) 0.034(2) 0.010(2) -0.007(2) -0.005(2)
C5 0.035(2) 0.025(2) 0.027(2) 0.009(2) -0.0053(18) -0.004(2)
C6 0.044(3) 0.029(3) 0.029(3) 0.005(2) -0.004(2) -0.006(2)
C7 0.059(3) 0.032(2) 0.035(2) -0.001(2) -0.011(3) -0.004(2)
C8 0.055(3) 0.042(3) 0.046(3) 0.004(3) -0.019(3) -0.010(2)
C9 0.039(3) 0.031(3) 0.053(3) 0.015(2) -0.015(2) -0.009(2)
C10 0.038(3) 0.043(3) 0.083(4) 0.013(3) -0.015(3) -0.003(2)
C11 0.031(3) 0.045(3) 0.069(3) 0.014(3) -0.008(2) 0.002(2)
C12 0.031(2) 0.035(3) 0.037(3) 0.012(2) -0.002(2) 0.0038(19)
C13 0.029(2) 0.025(2) 0.035(2) -0.005(2) -0.0003(19) 0.0005(17)
C14 0.029(2) 0.030(2) 0.037(2) -0.003(2) 0.0033(19) 0.004(2)
C15 0.045(3) 0.039(3) 0.043(3) -0.004(2) 0.014(3) 0.010(2)
C16 0.057(3) 0.036(3) 0.064(3) 0.001(3) 0.016(3) 0.023(3)
C17 0.060(3) 0.023(3) 0.064(4) 0.007(3) 0.011(3) 0.010(2)
C18 0.041(3) 0.031(3) 0.041(3) 0.005(2) 0.003(2) -0.004(2)
C19 0.046(3) 0.042(3) 0.054(3) 0.010(3) 0.019(3) 0.017(2)
C20 0.054(3) 0.044(3) 0.120(5) 0.024(3) 0.021(4) -0.007(3)
C21 0.115(6) 0.110(6) 0.052(4) 0.025(4) 0.021(4) 0.075(5)
C22 0.042(3) 0.037(3) 0.052(3) 0.015(3) 0.008(3) -0.004(2)
C23 0.061(4) 0.085(5) 0.049(3) 0.022(3) 0.007(3) 0.000(3)
C24 0.084(5) 0.065(4) 0.084(5) 0.019(4) 0.017(4) -0.028(3)
C25 0.025(2) 0.043(3) 0.036(3) -0.013(2) -0.007(2) 0.0102(19)
C26 0.028(2) 0.035(3) 0.052(3) -0.012(2) -0.009(2) 0.0076(19)
C27 0.047(3) 0.043(3) 0.067(4) -0.021(3) -0.016(3) 0.014(2)
C28 0.060(4) 0.076(5) 0.075(5) -0.045(4) -0.029(4) 0.040(3)
C29 0.045(3) 0.105(6) 0.046(4) -0.035(4) -0.014(3) 0.040(4)
C30 0.035(3) 0.074(4) 0.032(3) -0.014(3) -0.008(2) 0.023(3)
C31 0.035(3) 0.023(2) 0.060(3) 0.000(2) 0.003(2) 0.0013(19)
C32 0.046(3) 0.042(3) 0.083(4) -0.001(3) 0.003(4) -0.006(3)
C33 0.057(4) 0.049(3) 0.062(4) 0.002(3) -0.001(3) 0.008(3)
C34 0.044(3) 0.100(5) 0.030(3) 0.004(3) 0.005(3) 0.028(3)
C35 0.065(4) 0.140(7) 0.040(3) 0.005(4) -0.008(3) 0.041(4)
C36 0.058(4) 0.163(8) 0.053(4) 0.041(5) 0.009(3) 0.034(4)
Na1 0.0438(11) 0.0396(10) 0.0304(9) 0.0005(9) -0.0001(8) -0.0018(8)
O1S 0.050(5) 0.036(6) 0.039(3) 0.001(5) 0.000(3) -0.002(5)
O2S 0.067(4) 0.067(4) 0.0368(19) -0.001(2) -0.007(3) -0.022(4)
C1S 0.049(5) 0.068(18) 0.061(16) 0.010(14) -0.007(8) -0.018(9)
C2S 0.058(5) 0.051(11) 0.043(5) 0.016(7) 0.006(4) 0.003(7)
C3S 0.075(7) 0.047(6) 0.026(3) 0.008(6) 0.010(5) -0.010(4)
C4S 0.061(8) 0.124(12) 0.073(6) -0.041(8) -0.009(7) -0.024(6)
O1Q 0.050(5) 0.036(6) 0.039(3) 0.001(5) 0.000(3) -0.002(5)
O2Q 0.067(4) 0.067(4) 0.0368(19) -0.001(2) -0.007(3) -0.022(4)
C1Q 0.049(5) 0.068(18) 0.061(16) 0.010(14) -0.007(8) -0.018(9)
C2Q 0.058(5) 0.051(11) 0.043(5) 0.016(7) 0.006(4) 0.003(7)
C3Q 0.075(7) 0.047(6) 0.026(3) 0.008(6) 0.010(5) -0.010(4)
C4Q 0.061(8) 0.124(12) 0.073(6) -0.041(8) -0.009(7) -0.024(6)
O3S 0.049(3) 0.035(3) 0.050(5) 0.004(5) 0.003(5) 0.008(2)
O4S 0.056(3) 0.042(4) 0.039(4) -0.013(3) 0.005(3) 0.001(3)
C6S 0.062(6) 0.027(5) 0.058(5) -0.007(5) -0.001(5) 0.004(4)
C7S 0.058(5) 0.041(5) 0.044(5) -0.016(4) 0.002(4) -0.002(4)
C5S 0.054(5) 0.051(6) 0.082(7) 0.020(5) -0.006(6) 0.000(5)
C8S 0.076(16) 0.065(10) 0.046(4) -0.010(6) -0.025(9) -0.007(9)
O3Q 0.049(3) 0.035(3) 0.050(5) 0.004(5) 0.003(5) 0.008(2)
O4Q 0.056(3) 0.042(4) 0.039(4) -0.013(3) 0.005(3) 0.001(3)
C5Q 0.054(5) 0.051(6) 0.082(7) 0.020(5) -0.006(6) 0.000(5)
C6Q 0.062(6) 0.027(5) 0.058(5) -0.007(5) -0.001(5) 0.004(4)
C7Q 0.058(5) 0.041(5) 0.044(5) -0.016(4) 0.002(4) -0.002(4)
C8Q 0.076(16) 0.065(10) 0.046(4) -0.010(6) -0.025(9) -0.007(9)
O5S 0.060(5) 0.015(6) 0.060(5) 0.014(4) -0.011(4) -0.002(3)
O6S 0.040(2) 0.036(3) 0.054(4) 0.009(4) -0.006(4) -0.005(2)
C9S 0.053(6) 0.039(4) 0.062(6) 0.004(5) -0.001(4) 0.003(4)
C10S 0.062(5) 0.038(4) 0.083(6) -0.005(5) -0.005(5) 0.003(4)
C11S 0.054(5) 0.032(4) 0.066(8) 0.007(6) -0.011(6) -0.014(3)
C12S 0.035(5) 0.098(14) 0.077(9) 0.033(13) 0.000(5) -0.013(9)
O5Q 0.060(5) 0.015(6) 0.060(5) 0.014(4) -0.011(4) -0.002(3)
O6Q 0.040(2) 0.036(3) 0.054(4) 0.009(4) -0.006(4) -0.005(2)
C9Q 0.053(6) 0.039(4) 0.062(6) 0.004(5) -0.001(4) 0.003(4)
C10Q 0.062(5) 0.038(4) 0.083(6) -0.005(5) -0.005(5) 0.003(4)
C11Q 0.054(5) 0.032(4) 0.066(8) 0.007(6) -0.011(6) -0.014(3)
C12Q 0.035(5) 0.098(14) 0.077(9) 0.033(13) 0.000(5) -0.013(9)

loop_
_atom_type_symbol
_atom_type_description
_atom_type_scat_dispersion_real
_atom_type_scat_dispersion_imag
_atom_type_scat_source
C C 0.0033 0.0016 'International Tables Vol C Tables 4.2.6.8 and 6.1.1.4'
H H 0.0000 0.0000 'International Tables Vol C Tables 4.2.6.8 and 6.1.1.4'
N N 0.0061 0.0033 'International Tables Vol C Tables 4.2.6.8 and 6.1.1.4'
O O 0.0106 0.0060 'International Tables Vol C Tables 4.2.6.8 and 6.1.1.4'
Ge Ge 0.1547 1.8001 'International Tables Vol C Tables 4.2.6.8 and 6.1.1.4'
Na Na 0.0362 0.0249 'International Tables Vol C Tables 4.2.6.8 and 6.1.1.4'

loop_
_geom_angle_atom_site_label_1
_geom_angle_atom_site_label_2
_geom_angle_atom_site_label_3
_geom_angle
_geom_angle_site_symmetry_1
_geom_angle_site_symmetry_3
_geom_angle_publ_flag
N1 Ge1 N2 84.72(15) . . ?
C1 N1 C13 121.1(3) . . ?
C1 N1 Ge1 113.9(3) . . ?
C13 N1 Ge1 124.9(3) . . ?
C2 N2 C25 122.1(3) . . ?
C2 N2 Ge1 113.7(3) . . ?
C25 N2 Ge1 123.3(3) . . ?
N1 C1 C2 114.0(3) . . ?
N1 C1 C5 136.6(4) . . ?
C2 C1 C5 109.4(4) . . ?
N2 C2 C1 113.6(3) . . ?
N2 C2 C3 136.5(4) . . ?
C1 C2 C3 109.9(4) . . ?
C2 C3 C12 137.8(4) . . ?
C2 C3 C4 104.6(4) . . ?
C12 C3 C4 117.6(4) . . ?
C9 C4 C5 123.7(4) . . ?
C9 C4 C3 124.4(4) . . ?
C5 C4 C3 111.8(4) . . ?
C6 C5 C4 118.3(4) . . ?
C6 C5 C1 137.4(4) . . ?
C4 C5 C1 104.3(4) . . ?
C7 C6 C5 119.4(5) . . ?
C7 C6 H6A 120.3 . . ?
C5 C6 H6A 120.3 . . ?
C6 C7 C8 123.0(5) . . ?
C6 C7 H7A 118.5 . . ?
C8 C7 H7A 118.5 . . ?
C7 C8 C9 118.7(4) . . ?
C7 C8 H8A 120.6 . . ?
C9 C8 H8A 120.6 . . ?
C7 C8 H8B 107.6 . . ?
C9 C8 H8B 107.6 . . ?
C7 C8 H8C 107.6 . . ?
C9 C8 H8C 107.6 . . ?
H8B C8 H8C 107.1 . . ?
C4 C9 C8 116.8(4) . . ?
C4 C9 C10 117.9(4) . . ?
C8 C9 C10 125.2(4) . . ?
C9 C10 C11 116.7(4) . . ?
C9 C10 H10A 108.1 . . ?
C11 C10 H10A 108.1 . . ?
C9 C10 H10F 108.1 . . ?
C11 C10 H10F 108.1 . . ?
H10A C10 H10F 107.3 . . ?
C9 C10 H10G 121.6 . . ?
C11 C10 H10G 121.6 . . ?
C12 C11 C10 123.9(5) . . ?
C12 C11 H11A 118.0 . . ?
C10 C11 H11A 118.0 . . ?
C11 C12 C3 119.4(4) . . ?
C11 C12 H12A 120.3 . . ?
C3 C12 H12A 120.3 . . ?
C18 C13 C14 121.2(4) . . ?
C18 C13 N1 119.5(4) . . ?
C14 C13 N1 119.3(4) . . ?
C15 C14 C13 118.3(4) . . ?
C15 C14 C19 120.1(4) . . ?
C13 C14 C19 121.6(4) . . ?
C16 C15 C14 121.0(5) . . ?
C16 C15 H15A 119.5 . . ?
C14 C15 H15A 119.5 . . ?
C15 C16 C17 120.2(5) . . ?
C15 C16 H16A 119.9 . . ?
C17 C16 H16A 119.9 . . ?
C18 C17 C16 120.9(4) . . ?
C18 C17 H17A 119.5 . . ?
C16 C17 H17A 119.5 . . ?
C17 C18 C13 118.5(4) . . ?
C17 C18 C22 120.3(4) . . ?
C13 C18 C22 121.2(4) . . ?
C14 C19 C20 110.7(4) . . ?
C14 C19 C21 112.7(4) . . ?
C20 C19 C21 111.4(5) . . ?
C14 C19 H19A 107.2 . . ?
C20 C19 H19A 107.2 . . ?
C21 C19 H19A 107.2 . . ?
C19 C20 H20A 109.5 . . ?
C19 C20 H20B 109.5 . . ?
H20A C20 H20B 109.5 . . ?
C19 C20 H20C 109.5 . . ?
H20A C20 H20C 109.5 . . ?
H20B C20 H20C 109.5 . . ?
C19 C21 H21A 109.5 . . ?
C19 C21 H21B 109.5 . . ?
H21A C21 H21B 109.5 . . ?
C19 C21 H21C 109.5 . . ?
H21A C21 H21C 109.5 . . ?
H21B C21 H21C 109.5 . . ?
C23 C22 C18 112.1(4) . . ?
C23 C22 C24 111.0(5) . . ?
C18 C22 C24 112.2(5) . . ?
C23 C22 H22A 107.0 . . ?
C18 C22 H22A 107.0 . . ?
C24 C22 H22A 107.0 . . ?
C22 C23 H23A 109.5 . . ?
C22 C23 H23B 109.5 . . ?
H23A C23 H23B 109.5 . . ?
C22 C23 H23C 109.5 . . ?
H23A C23 H23C 109.5 . . ?
H23B C23 H23C 109.5 . . ?
C22 C24 H24A 109.5 . . ?
C22 C24 H24B 109.5 . . ?
H24A C24 H24B 109.5 . . ?
C22 C24 H24C 109.5 . . ?
H24A C24 H24C 109.5 . . ?
H24B C24 H24C 109.5 . . ?
C26 C25 C30 122.0(4) . . ?
C26 C25 N2 119.1(4) . . ?
C30 C25 N2 118.9(4) . . ?
C27 C26 C25 118.2(5) . . ?
C27 C26 C31 120.0(5) . . ?
C25 C26 C31 121.8(4) . . ?
C28 C27 C26 121.0(6) . . ?
C28 C27 H27A 119.5 . . ?
C26 C27 H27A 119.5 . . ?
C27 C28 C29 120.4(5) . . ?
C27 C28 H28A 119.8 . . ?
C29 C28 H28A 119.8 . . ?
C28 C29 C30 121.3(6) . . ?
C28 C29 H29A 119.4 . . ?
C30 C29 H29A 119.4 . . ?
C29 C30 C25 117.1(6) . . ?
C29 C30 C34 120.7(5) . . ?
C25 C30 C34 122.1(5) . . ?
C26 C31 C33 110.9(4) . . ?
C26 C31 C32 111.7(4) . . ?
C33 C31 C32 110.4(4) . . ?
C26 C31 H31A 107.9 . . ?
C33 C31 H31A 107.9 . . ?
C32 C31 H31A 107.9 . . ?
C31 C32 H32A 109.5 . . ?
C31 C32 H32B 109.5 . . ?
H32A C32 H32B 109.5 . . ?
C31 C32 H32C 109.5 . . ?
H32A C32 H32C 109.5 . . ?
H32B C32 H32C 109.5 . . ?
C31 C33 H33A 109.5 . . ?
C31 C33 H33B 109.5 . . ?
H33A C33 H33B 109.5 . . ?
C31 C33 H33C 109.5 . . ?
H33A C33 H33C 109.5 . . ?
H33B C33 H33C 109.5 . . ?
C30 C34 C35 111.7(5) . . ?
C30 C34 C36 111.5(5) . . ?
C35 C34 C36 110.2(4) . . ?
C30 C34 H34A 107.8 . . ?
C35 C34 H34A 107.8 . . ?
C36 C34 H34A 107.8 . . ?
C34 C35 H35A 109.5 . . ?
C34 C35 H35B 109.5 . . ?
H35A C35 H35B 109.5 . . ?
C34 C35 H35C 109.5 . . ?
H35A C35 H35C 109.5 . . ?
H35B C35 H35C 109.5 . . ?
C34 C36 H36A 109.5 . . ?
C34 C36 H36B 109.5 . . ?
H36A C36 H36B 109.5 . . ?
C34 C36 H36C 109.5 . . ?
H36A C36 H36C 109.5 . . ?
H36B C36 H36C 109.5 . . ?
O5Q Na1 O2Q 95.8(9) . . ?
O4S Na1 O2S 143.0(6) . . ?
O5Q Na1 O6Q 75.0(3) . . ?
O2Q Na1 O6Q 92.5(5) . . ?
O4S Na1 O3S 74.6(3) . . ?
O2S Na1 O3S 86.3(7) . . ?
O5Q Na1 O4Q 96.9(4) . . ?
O2Q Na1 O4Q 165.6(8) . . ?
O6Q Na1 O4Q 97.3(3) . . ?
O5Q Na1 O1Q 90.9(4) . . ?
O2Q Na1 O1Q 72.4(5) . . ?
O6Q Na1 O1Q 158.3(4) . . ?
O4Q Na1 O1Q 100.7(4) . . ?
O4S Na1 O6S 98.2(3) . . ?
O2S Na1 O6S 114.6(4) . . ?
O3S Na1 O6S 93.2(3) . . ?
O4S Na1 O1S 87.6(4) . . ?
O2S Na1 O1S 71.0(4) . . ?
O3S Na1 O1S 113.3(3) . . ?
O6S Na1 O1S 153.4(3) . . ?
O5Q Na1 O3Q 164.1(4) . . ?
O2Q Na1 O3Q 98.2(8) . . ?
O6Q Na1 O3Q 97.0(3) . . ?
O4Q Na1 O3Q 70.2(2) . . ?
O1Q Na1 O3Q 100.4(3) . . ?
O4S Na1 O5S 112.2(4) . . ?
O2S Na1 O5S 96.9(8) . . ?
O3S Na1 O5S 159.3(4) . . ?
O6S Na1 O5S 66.8(3) . . ?
O1S Na1 O5S 87.0(3) . . ?
C1S O1S C2S 111(2) . . ?
C1S O1S Na1 121(2) . . ?
C2S O1S Na1 103.7(10) . . ?
C4S O2S C3S 109.9(16) . . ?
C4S O2S Na1 126.5(12) . . ?
C3S O2S Na1 114.7(10) . . ?
O1S C1S H1SA 109.5 . . ?
O1S C1S H1SB 109.5 . . ?
H1SA C1S H1SB 109.5 . . ?
O1S C1S H1SC 109.5 . . ?
H1SA C1S H1SC 109.5 . . ?
H1SB C1S H1SC 109.5 . . ?
O1S C2S C3S 104.7(12) . . ?
O1S C2S H2SA 110.8 . . ?
C3S C2S H2SA 110.8 . . ?
O1S C2S H2SB 110.8 . . ?
C3S C2S H2SB 110.8 . . ?
H2SA C2S H2SB 108.9 . . ?
O2S C3S C2S 108.6(13) . . ?
O2S C3S H3SA 110.0 . . ?
C2S C3S H3SA 110.0 . . ?
O2S C3S H3SB 110.0 . . ?
C2S C3S H3SB 110.0 . . ?
H3SA C3S H3SB 108.3 . . ?
O2S C4S H4SA 109.5 . . ?
O2S C4S H4SB 109.5 . . ?
H4SA C4S H4SB 109.5 . . ?
O2S C4S H4SC 109.5 . . ?
H4SA C4S H4SC 109.5 . . ?
H4SB C4S H4SC 109.5 . . ?
C1Q O1Q C2Q 109(3) . . ?
C1Q O1Q Na1 119(3) . . ?
C2Q O1Q Na1 106.0(12) . . ?
C4Q O2Q C3Q 113.0(19) . . ?
C4Q O2Q Na1 123.0(14) . . ?
C3Q O2Q Na1 114.7(12) . . ?
O1Q C1Q H1QA 109.5 . . ?
O1Q C1Q H1QB 109.5 . . ?
H1QA C1Q H1QB 109.5 . . ?
O1Q C1Q H1QC 109.5 . . ?
H1QA C1Q H1QC 109.5 . . ?
H1QB C1Q H1QC 109.5 . . ?
O1Q C2Q C3Q 110.2(15) . . ?
O1Q C2Q H2QA 109.6 . . ?
C3Q C2Q H2QA 109.6 . . ?
O1Q C2Q H2QB 109.6 . . ?
C3Q C2Q H2QB 109.6 . . ?
H2QA C2Q H2QB 108.1 . . ?
O2Q C3Q C2Q 107.4(15) . . ?
O2Q C3Q H3QA 110.2 . . ?
C2Q C3Q H3QA 110.2 . . ?
O2Q C3Q H3QB 110.2 . . ?
C2Q C3Q H3QB 110.2 . . ?
H3QA C3Q H3QB 108.5 . . ?
O2Q C4Q H4QA 109.5 . . ?
O2Q C4Q H4QB 109.5 . . ?
H4QA C4Q H4QB 109.5 . . ?
O2Q C4Q H4QC 109.5 . . ?
H4QA C4Q H4QC 109.5 . . ?
H4QB C4Q H4QC 109.5 . . ?
C6S O3S C5S 110.3(10) . . ?
C6S O3S Na1 105.9(8) . . ?
C5S O3S Na1 123.3(8) . . ?
C8S O4S C7S 114(2) . . ?
C8S O4S Na1 117.5(16) . . ?
C7S O4S Na1 112.2(7) . . ?
O3S C6S C7S 108.1(10) . . ?
O3S C6S Na1 47.8(6) . . ?
C7S C6S Na1 74.5(7) . . ?
O3S C6S H6SA 110.1 . . ?
C7S C6S H6SA 110.1 . . ?
Na1 C6S H6SA 91.4 . . ?
O3S C6S H6SB 110.1 . . ?
C7S C6S H6SB 110.1 . . ?
Na1 C6S H6SB 155.6 . . ?
H6SA C6S H6SB 108.4 . . ?
O4S C7S C6S 106.1(9) . . ?
O4S C7S Na1 42.1(5) . . ?
C6S C7S Na1 76.6(7) . . ?
O4S C7S H7SA 110.5 . . ?
C6S C7S H7SA 110.5 . . ?
Na1 C7S H7SA 94.1 . . ?
O4S C7S H7SB 110.5 . . ?
C6S C7S H7SB 110.5 . . ?
Na1 C7S H7SB 150.7 . . ?
H7SA C7S H7SB 108.7 . . ?
O3S C5S H5SA 109.5 . . ?
O3S C5S H5SB 109.5 . . ?
H5SA C5S H5SB 109.5 . . ?
O3S C5S H5SC 109.5 . . ?
H5SA C5S H5SC 109.5 . . ?
H5SB C5S H5SC 109.5 . . ?
O4S C8S H8SA 109.5 . . ?
O4S C8S H8SB 109.5 . . ?
H8SA C8S H8SB 109.5 . . ?
O4S C8S H8SC 109.5 . . ?
H8SA C8S H8SC 109.5 . . ?
H8SB C8S H8SC 109.5 . . ?
C5Q O3Q C6Q 112.8(9) . . ?
C5Q O3Q Na1 124.7(7) . . ?
C6Q O3Q Na1 112.0(6) . . ?
C7Q O4Q C8Q 113.8(16) . . ?
C7Q O4Q Na1 110.4(6) . . ?
C8Q O4Q Na1 121.9(14) . . ?
O3Q C5Q H5QA 109.5 . . ?
O3Q C5Q H5QB 109.5 . . ?
H5QA C5Q H5QB 109.5 . . ?
O3Q C5Q H5QC 109.5 . . ?
H5QA C5Q H5QC 109.5 . . ?
H5QB C5Q H5QC 109.5 . . ?
O3Q C6Q C7Q 108.1(7) . . ?
O3Q C6Q H6QA 110.1 . . ?
C7Q C6Q H6QA 110.1 . . ?
O3Q C6Q H6QB 110.1 . . ?
C7Q C6Q H6QB 110.1 . . ?
H6QA C6Q H6QB 108.4 . . ?
O4Q C7Q C6Q 112.1(8) . . ?
O4Q C7Q H7QA 109.2 . . ?
C6Q C7Q H7QA 109.2 . . ?
O4Q C7Q H7QB 109.2 . . ?
C6Q C7Q H7QB 109.2 . . ?
H7QA C7Q H7QB 107.9 . . ?
O4Q C8Q H8QA 109.5 . . ?
O4Q C8Q H8QB 109.5 . . ?
H8QA C8Q H8QB 109.5 . . ?
O4Q C8Q H8QC 109.5 . . ?
H8QA C8Q H8QC 109.5 . . ?
H8QB C8Q H8QC 109.5 . . ?
C10S O5S C9S 117.6(11) . . ?
C10S O5S Na1 113.9(10) . . ?
C9S O5S Na1 119.0(7) . . ?
C11S O6S C12S 108(5) . . ?
C11S O6S Na1 117.2(7) . . ?
C12S O6S Na1 126(4) . . ?
O5S C9S H9SA 109.5 . . ?
O5S C9S H9SB 109.5 . . ?
H9SA C9S H9SB 109.5 . . ?
O5S C9S H9SC 109.5 . . ?
H9SA C9S H9SC 109.5 . . ?
H9SB C9S H9SC 109.5 . . ?
O5S C10S C11S 111.6(10) . . ?
O5S C10S H10B 109.3 . . ?
C11S C10S H10B 109.3 . . ?
O5S C10S H10C 109.3 . . ?
C11S C10S H10C 109.3 . . ?
H10B C10S H10C 108.0 . . ?
O6S C11S C10S 108.4(9) . . ?
O6S C11S H11B 110.0 . . ?
C10S C11S H11B 110.0 . . ?
O6S C11S H11C 110.0 . . ?
C10S C11S H11C 110.0 . . ?
H11B C11S H11C 108.4 . . ?
O6S C12S H12B 109.5 . . ?
O6S C12S H12C 109.5 . . ?
H12B C12S H12C 109.5 . . ?
O6S C12S H12D 109.5 . . ?
H12B C12S H12D 109.5 . . ?
H12C C12S H12D 109.5 . . ?
C10Q O5Q C9Q 112.0(10) . . ?
C10Q O5Q Na1 105.2(8) . . ?
C9Q O5Q Na1 123.4(11) . . ?
C12Q O6Q C11Q 117(5) . . ?
C12Q O6Q Na1 125(5) . . ?
C11Q O6Q Na1 111.1(6) . . ?
O5Q C9Q H9QA 109.5 . . ?
O5Q C9Q H9QB 109.5 . . ?
H9QA C9Q H9QB 109.5 . . ?
O5Q C9Q H9QC 109.5 . . ?
H9QA C9Q H9QC 109.5 . . ?
H9QB C9Q H9QC 109.5 . . ?
O5Q C10Q C11Q 110.8(10) . . ?
O5Q C10Q Na1 47.4(7) . . ?
C11Q C10Q Na1 82.3(6) . . ?
O5Q C10Q H10D 109.5 . . ?
C11Q C10Q H10D 109.5 . . ?
Na1 C10Q H10D 85.4 . . ?
O5Q C10Q H10E 109.5 . . ?
C11Q C10Q H10E 109.5 . . ?
Na1 C10Q H10E 156.8 . . ?
H10D C10Q H10E 108.1 . . ?
O6Q C11Q C10Q 109.3(8) . . ?
O6Q C11Q H11D 109.8 . . ?
C10Q C11Q H11D 109.8 . . ?
O6Q C11Q H11E 109.8 . . ?
C10Q C11Q H11E 109.8 . . ?
H11D C11Q H11E 108.3 . . ?
O6Q C12Q H12E 109.5 . . ?
O6Q C12Q H12F 109.5 . . ?
H12E C12Q H12F 109.5 . . ?
O6Q C12Q H12G 109.5 . . ?
H12E C12Q H12G 109.5 . . ?
H12F C12Q H12G 109.5 . . ?

loop_
_geom_bond_atom_site_label_1
_geom_bond_atom_site_label_2
_geom_bond_distance
_geom_bond_site_symmetry_2
_geom_bond_publ_flag
Ge1 N1 1.880(3) . ?
Ge1 N2 1.889(3) . ?
N1 C1 1.390(5) . ?
N1 C13 1.436(5) . ?
N2 C2 1.392(5) . ?
N2 C25 1.439(5) . ?
C1 C2 1.417(6) . ?
C1 C5 1.439(6) . ?
C2 C3 1.424(6) . ?
C3 C12 1.440(6) . ?
C3 C4 1.437(6) . ?
C4 C9 1.405(6) . ?
C4 C5 1.436(6) . ?
C5 C6 1.420(6) . ?
C6 C7 1.381(6) . ?
C6 H6A 0.9500 . ?
C7 C8 1.436(7) . ?
C7 H7A 0.9500 . ?
C8 C9 1.454(7) . ?
C8 H8A 0.9500 . ?
C8 H8B 0.9900 . ?
C8 H8C 0.9900 . ?
C9 C10 1.462(7) . ?
C10 C11 1.470(7) . ?
C10 H10A 0.9900 . ?
C10 H10F 0.9900 . ?
C10 H10G 0.9500 . ?
C11 C12 1.376(6) . ?
C11 H11A 0.9500 . ?
C12 H12A 0.9500 . ?
C13 C18 1.408(6) . ?
C13 C14 1.418(6) . ?
C14 C15 1.399(6) . ?
C14 C19 1.518(6) . ?
C15 C16 1.386(6) . ?
C15 H15A 0.9500 . ?
C16 C17 1.397(7) . ?
C16 H16A 0.9500 . ?
C17 C18 1.395(7) . ?
C17 H17A 0.9500 . ?
C18 C22 1.514(7) . ?
C19 C20 1.540(8) . ?
C19 C21 1.544(8) . ?
C19 H19A 1.0000 . ?
C20 H20A 0.9800 . ?
C20 H20B 0.9800 . ?
C20 H20C 0.9800 . ?
C21 H21A 0.9800 . ?
C21 H21B 0.9800 . ?
C21 H21C 0.9800 . ?
C22 C23 1.508(7) . ?
C22 C24 1.541(7) . ?
C22 H22A 1.0000 . ?
C23 H23A 0.9800 . ?
C23 H23B 0.9800 . ?
C23 H23C 0.9800 . ?
C24 H24A 0.9800 . ?
C24 H24B 0.9800 . ?
C24 H24C 0.9800 . ?
C25 C26 1.407(6) . ?
C25 C30 1.414(7) . ?
C26 C27 1.400(6) . ?
C26 C31 1.521(7) . ?
C27 C28 1.382(8) . ?
C27 H27A 0.9500 . ?
C28 C29 1.387(9) . ?
C28 H28A 0.9500 . ?
C29 C30 1.411(8) . ?
C29 H29A 0.9500 . ?
C30 C34 1.521(8) . ?
C31 C33 1.531(7) . ?
C31 C32 1.533(7) . ?
C31 H31A 1.0000 . ?
C32 H32A 0.9800 . ?
C32 H32B 0.9800 . ?
C32 H32C 0.9800 . ?
C33 H33A 0.9800 . ?
C33 H33B 0.9800 . ?
C33 H33C 0.9800 . ?
C34 C35 1.529(7) . ?
C34 C36 1.531(8) . ?
C34 H34A 1.0000 . ?
C35 H35A 0.9800 . ?
C35 H35B 0.9800 . ?
C35 H35C 0.9800 . ?
C36 H36A 0.9800 . ?
C36 H36B 0.9800 . ?
C36 H36C 0.9800 . ?
Na1 O4S 2.214(7) . ?
Na1 O5Q 2.263(15) . ?
Na1 O2Q 2.31(2) . ?
Na1 O2S 2.31(2) . ?
Na1 O6Q 2.333(8) . ?
Na1 O3S 2.378(11) . ?
Na1 O4Q 2.421(7) . ?
Na1 O1Q 2.456(16) . ?
Na1 O6S 2.473(8) . ?
Na1 O1S 2.475(13) . ?
Na1 O3Q 2.489(9) . ?
Na1 O5S 2.518(14) . ?
O1S C1S 1.433(12) . ?
O1S C2S 1.443(11) . ?
O2S C4S 1.426(13) . ?
O2S C3S 1.437(12) . ?
C1S H1SA 0.9800 . ?
C1S H1SB 0.9800 . ?
C1S H1SC 0.9800 . ?
C2S C3S 1.518(11) . ?
C2S H2SA 0.9900 . ?
C2S H2SB 0.9900 . ?
C3S H3SA 0.9900 . ?
C3S H3SB 0.9900 . ?
C4S H4SA 0.9800 . ?
C4S H4SB 0.9800 . ?
C4S H4SC 0.9800 . ?
O1Q C1Q 1.431(13) . ?
O1Q C2Q 1.439(12) . ?
O2Q C4Q 1.427(13) . ?
O2Q C3Q 1.435(13) . ?
C1Q H1QA 0.9800 . ?
C1Q H1QB 0.9800 . ?
C1Q H1QC 0.9800 . ?
C2Q C3Q 1.522(12) . ?
C2Q H2QA 0.9900 . ?
C2Q H2QB 0.9900 . ?
C3Q H3QA 0.9900 . ?
C3Q H3QB 0.9900 . ?
C4Q H4QA 0.9800 . ?
C4Q H4QB 0.9800 . ?
C4Q H4QC 0.9800 . ?
O3S C6S 1.421(10) . ?
O3S C5S 1.441(10) . ?
O4S C8S 1.430(13) . ?
O4S C7S 1.432(10) . ?
C6S C7S 1.533(11) . ?
C6S H6SA 0.9900 . ?
C6S H6SB 0.9900 . ?
C7S H7SA 0.9900 . ?
C7S H7SB 0.9900 . ?
C5S H5SA 0.9800 . ?
C5S H5SB 0.9800 . ?
C5S H5SC 0.9800 . ?
C8S H8SA 0.9800 . ?
C8S H8SB 0.9800 . ?
C8S H8SC 0.9800 . ?
O3Q C5Q 1.417(10) . ?
O3Q C6Q 1.427(10) . ?
O4Q C7Q 1.410(9) . ?
O4Q C8Q 1.433(11) . ?
C5Q H5QA 0.9800 . ?
C5Q H5QB 0.9800 . ?
C5Q H5QC 0.9800 . ?
C6Q C7Q 1.516(10) . ?
C6Q H6QA 0.9900 . ?
C6Q H6QB 0.9900 . ?
C7Q H7QA 0.9900 . ?
C7Q H7QB 0.9900 . ?
C8Q H8QA 0.9800 . ?
C8Q H8QB 0.9800 . ?
C8Q H8QC 0.9800 . ?
O5S C10S 1.394(11) . ?
O5S C9S 1.425(12) . ?
O6S C11S 1.421(10) . ?
O6S C12S 1.431(14) . ?
C9S H9SA 0.9800 . ?
C9S H9SB 0.9800 . ?
C9S H9SC 0.9800 . ?
C10S C11S 1.517(11) . ?
C10S H10B 0.9900 . ?
C10S H10C 0.9900 . ?
C11S H11B 0.9900 . ?
C11S H11C 0.9900 . ?
C12S H12B 0.9800 . ?
C12S H12C 0.9800 . ?
C12S H12D 0.9800 . ?
O5Q C10Q 1.416(11) . ?
O5Q C9Q 1.419(11) . ?
O6Q C12Q 1.431(14) . ?
O6Q C11Q 1.437(10) . ?
C9Q H9QA 0.9800 . ?
C9Q H9QB 0.9800 . ?
C9Q H9QC 0.9800 . ?
C10Q C11Q 1.521(11) . ?
C10Q H10D 0.9900 . ?
C10Q H10E 0.9900 . ?
C11Q H11D 0.9900 . ?
C11Q H11E 0.9900 . ?
C12Q H12E 0.9800 . ?
C12Q H12F 0.9800 . ?
C12Q H12G 0.9800 . ?
